data_4075075
loop_
_publ_author_name
'Yu, Xiao-Yan'
'Patrick, Brian O.'
'James, Brian R.'

_publ_section_title
;
 New Rhodium(I) Carbene Complexes from Carbene Transfer Reactions
;
_journal_issue 9
_journal_name_full Organometallics
_journal_page_first 2359
_journal_paper_doi 10.1021/om060030w
_journal_volume 25
_journal_year 2006
_chemical_formula_sum 'C28 H32 Cl N2 Rh'
_chemical_formula_weight 534.92
_chemical_name_systematic
;
 ?
;
_space_group_IT_number 15
_symmetry_cell_setting monoclinic
_symmetry_space_group_name_Hall '-C 2yc'
_symmetry_space_group_name_H-M 'C 1 2/c 1'
_atom_sites_solution_hydrogens geom
_atom_sites_solution_primary direct
_atom_sites_solution_secondary difmap
_audit_creation_method SHELXL-97
_cell_angle_alpha 90.00
_cell_angle_beta 103.882(3)
_cell_angle_gamma 90.00
_cell_formula_units_Z 16
_cell_length_a 35.387(3)
_cell_length_b 17.5110(10)
_cell_length_c 16.8850(10)
_cell_measurement_reflns_used 8633
_cell_measurement_temperature 173(2)
_cell_measurement_theta_max 27.40
_cell_measurement_theta_min 2.37
_cell_volume 10157.4(12)
_computing_structure_refinement 'SHELXL-97 (Sheldrick, 1997)'
_diffrn_ambient_temperature 173(2)
_diffrn_measured_fraction_theta_full 0.992
_diffrn_measured_fraction_theta_max 0.992
_diffrn_measurement_device_type 'Bruker X8 APEX'
_diffrn_measurement_method 'area detector'
_diffrn_radiation_monochromator graphite
_diffrn_radiation_source 'fine-focus sealed tube'
_diffrn_radiation_type MoK\a
_diffrn_radiation_wavelength 0.71069
_diffrn_reflns_av_R_equivalents 0.0300
_diffrn_reflns_av_sigmaI/netI 0.0243
_diffrn_reflns_limit_h_max 46
_diffrn_reflns_limit_h_min -46
_diffrn_reflns_limit_k_max 22
_diffrn_reflns_limit_k_min -21
_diffrn_reflns_limit_l_max 21
_diffrn_reflns_limit_l_min -22
_diffrn_reflns_number 88472
_diffrn_reflns_theta_full 27.77
_diffrn_reflns_theta_max 27.77
_diffrn_reflns_theta_min 1.70
_exptl_absorpt_coefficient_mu 0.795
_exptl_absorpt_correction_T_max 0.853
_exptl_absorpt_correction_T_min 0.732
_exptl_absorpt_correction_type multi-scan
_exptl_crystal_colour yellow
_exptl_crystal_density_diffrn 1.399
_exptl_crystal_density_method 'not measured'
_exptl_crystal_description tablet
_exptl_crystal_F_000 4416
_exptl_crystal_size_max 0.50
_exptl_crystal_size_mid 0.25
_exptl_crystal_size_min 0.20
_refine_diff_density_max 2.948
_refine_diff_density_min -1.154
_refine_diff_density_rms 0.081
_refine_ls_extinction_method none
_refine_ls_goodness_of_fit_ref 1.072
_refine_ls_hydrogen_treatment mixed
_refine_ls_matrix_type full
_refine_ls_number_parameters 621
_refine_ls_number_reflns 11895
_refine_ls_number_restraints 0
_refine_ls_restrained_S_all 1.072
_refine_ls_R_factor_all 0.0439
_refine_ls_R_factor_gt 0.0321
_refine_ls_shift/su_max 0.006
_refine_ls_shift/su_mean 0.000
_refine_ls_structure_factor_coef Fsqd
_refine_ls_weighting_details 'calc w=1/[\s^2^(Fo^2^)+(0.0446P)^2^+14.2173P] where P=(Fo^2^+2Fc^2^)/3'
_refine_ls_weighting_scheme calc
_refine_ls_wR_factor_gt 0.0820
_refine_ls_wR_factor_ref 0.0867
_reflns_number_gt 9616
_reflns_number_total 11895
_reflns_threshold_expression >2sigma(I)
_cod_data_source_file om060030wsi20060110_025809.cif
_cod_data_source_block bj407
_cod_original_sg_symbol_H-M 'C 2/c'
_cod_database_code 4075075

loop_
_symmetry_equiv_pos_as_xyz
'x, y, z'
'-x, y, -z+1/2'
'x+1/2, y+1/2, z'
'-x+1/2, y+1/2, -z+1/2'
'-x, -y, -z'
'x, -y, z-1/2'
'-x+1/2, -y+1/2, -z'
'x+1/2, -y+1/2, z-1/2'

loop_
_atom_site_label
_atom_site_type_symbol
_atom_site_fract_x
_atom_site_fract_y
_atom_site_fract_z
_atom_site_U_iso_or_equiv
_atom_site_adp_type
_atom_site_occupancy
_atom_site_symmetry_multiplicity
_atom_site_calc_flag
_atom_site_refinement_flags
C1 C 0.56773(7) -0.27954(14) 0.02667(13) 0.0267(5) Uani 1 1 d .
C2 C 0.62731(7) -0.33682(17) 0.06608(16) 0.0398(6) Uani 1 1 d .
H2 H 0.6483 -0.3663 0.0969 0.048 Uiso 1 1 calc R
C3 C 0.62641(8) -0.29926(17) -0.00379(16) 0.0408(6) Uani 1 1 d .
H3 H 0.6467 -0.2970 -0.0319 0.049 Uiso 1 1 calc R
C4 C 0.58112(6) -0.35578(13) 0.15580(13) 0.0248(5) Uani 1 1 d .
C5 C 0.55989(7) -0.42405(13) 0.14788(14) 0.0270(5) Uani 1 1 d .
C6 C 0.55068(7) -0.45325(14) 0.21778(15) 0.0304(5) Uani 1 1 d .
H6 H 0.5360 -0.4991 0.2136 0.037 Uiso 1 1 calc R
C7 C 0.56218(7) -0.41759(14) 0.29331(14) 0.0294(5) Uani 1 1 d .
C8 C 0.58417(7) -0.35113(14) 0.29826(14) 0.0283(5) Uani 1 1 d .
H8 H 0.5926 -0.3265 0.3496 0.034 Uiso 1 1 calc R
C9 C 0.59424(6) -0.31954(13) 0.23048(14) 0.0265(5) Uani 1 1 d .
C10 C 0.54863(9) -0.46538(15) 0.06693(16) 0.0407(6) Uani 1 1 d .
H10A H 0.5374 -0.5152 0.0746 0.061 Uiso 1 1 calc R
H10B H 0.5718 -0.4728 0.0456 0.061 Uiso 1 1 calc R
H10C H 0.5294 -0.4350 0.0282 0.061 Uiso 1 1 calc R
C11 C 0.55283(9) -0.45099(19) 0.36897(17) 0.0474(7) Uani 1 1 d .
H11A H 0.5369 -0.4970 0.3543 0.071 Uiso 1 1 calc R
H11B H 0.5384 -0.4134 0.3932 0.071 Uiso 1 1 calc R
H11C H 0.5771 -0.4642 0.4085 0.071 Uiso 1 1 calc R
C12 C 0.61946(9) -0.24868(15) 0.23872(18) 0.0408(7) Uani 1 1 d .
H12A H 0.6456 -0.2628 0.2338 0.061 Uiso 1 1 calc R
H12B H 0.6212 -0.2252 0.2921 0.061 Uiso 1 1 calc R
H12C H 0.6079 -0.2123 0.1956 0.061 Uiso 1 1 calc R
C13 C 0.57782(7) -0.21685(15) -0.09903(14) 0.0281(5) Uani 1 1 d .
C14 C 0.58335(7) -0.13797(15) -0.09112(14) 0.0296(5) Uani 1 1 d .
C15 C 0.57027(7) -0.09312(15) -0.16056(15) 0.0329(5) Uani 1 1 d .
H15 H 0.5734 -0.0393 -0.1562 0.040 Uiso 1 1 calc R
C16 C 0.55278(7) -0.12489(15) -0.23614(15) 0.0323(5) Uani 1 1 d .
C17 C 0.54940(7) -0.20416(16) -0.24192(14) 0.0342(6) Uani 1 1 d .
H17 H 0.5382 -0.2265 -0.2935 0.041 Uiso 1 1 calc R
C18 C 0.56194(7) -0.25162(14) -0.17444(15) 0.0311(5) Uani 1 1 d .
C19 C 0.60472(9) -0.10105(18) -0.01187(16) 0.0457(7) Uani 1 1 d .
H19A H 0.6324 -0.0968 -0.0109 0.069 Uiso 1 1 calc R
H19B H 0.6016 -0.1325 0.0342 0.069 Uiso 1 1 calc R
H19C H 0.5940 -0.0501 -0.0076 0.069 Uiso 1 1 calc R
C20 C 0.53841(9) -0.07472(19) -0.31016(17) 0.0471(7) Uani 1 1 d .
H20A H 0.5338 -0.0230 -0.2925 0.071 Uiso 1 1 calc R
H20B H 0.5141 -0.0957 -0.3436 0.071 Uiso 1 1 calc R
H20C H 0.5581 -0.0730 -0.3423 0.071 Uiso 1 1 calc R
C21 C 0.55820(9) -0.33705(16) -0.18350(18) 0.0456(7) Uani 1 1 d .
H21A H 0.5377 -0.3552 -0.1582 0.068 Uiso 1 1 calc R
H21B H 0.5830 -0.3611 -0.1567 0.068 Uiso 1 1 calc R
H21C H 0.5515 -0.3504 -0.2415 0.068 Uiso 1 1 calc R
C22 C 0.45688(7) -0.23258(17) 0.05788(18) 0.0377(6) Uani 1 1 d .
C23 C 0.45748(8) -0.17745(17) 0.00088(18) 0.0408(6) Uani 1 1 d .
C24 C 0.47742(9) -0.10712(17) 0.0481(2) 0.0525(8) Uani 1 1 d .
H24 H 0.4736 -0.0568 0.0194 0.063 Uiso 1 1 calc R
C25 C 0.51967(9) -0.13724(17) 0.0771(2) 0.0473(7) Uani 1 1 d .
C26 C 0.51892(8) -0.19371(18) 0.13505(17) 0.0420(7) Uani 1 1 d .
C27 C 0.47614(8) -0.19879(18) 0.14196(17) 0.0441(7) Uani 1 1 d .
H27 H 0.4711 -0.2250 0.1910 0.053 Uiso 1 1 calc R
C28 C 0.46351(9) -0.1143(2) 0.1282(2) 0.0588(9) Uani 1 1 d .
H28A H 0.4778 -0.0801 0.1719 0.071 Uiso 1 1 calc R
H28B H 0.4351 -0.1071 0.1198 0.071 Uiso 1 1 calc R
C29 C 0.74540(6) 0.06459(13) 0.12851(13) 0.0238(4) Uani 1 1 d .
C30 C 0.75836(9) 0.12445(16) 0.01803(16) 0.0404(6) Uani 1 1 d .
H30 H 0.7587 0.1625 -0.0219 0.049 Uiso 1 1 calc R
C31 C 0.77607(9) 0.05634(16) 0.02411(16) 0.0404(6) Uani 1 1 d .
H31 H 0.7911 0.0365 -0.0109 0.048 Uiso 1 1 calc R
C32 C 0.71408(7) 0.19278(13) 0.08758(13) 0.0252(5) Uani 1 1 d .
C33 C 0.67807(7) 0.19675(15) 0.03070(14) 0.0315(5) Uani 1 1 d .
C34 C 0.65538(8) 0.26183(15) 0.03213(16) 0.0362(6) Uani 1 1 d .
H34 H 0.6307 0.2654 -0.0054 0.043 Uiso 1 1 calc R
C35 C 0.66763(8) 0.32134(15) 0.08638(15) 0.0341(6) Uani 1 1 d .
C36 C 0.70352(7) 0.31459(14) 0.14251(14) 0.0293(5) Uani 1 1 d .
H36 H 0.7121 0.3547 0.1805 0.035 Uiso 1 1 calc R
C37 C 0.72722(7) 0.25068(13) 0.14453(14) 0.0260(5) Uani 1 1 d .
C38 C 0.66381(9) 0.13465(17) -0.03147(16) 0.0471(7) Uani 1 1 d .
H38A H 0.6354 0.1373 -0.0500 0.071 Uiso 1 1 calc R
H38B H 0.6714 0.0847 -0.0066 0.071 Uiso 1 1 calc R
H38C H 0.6754 0.1417 -0.0782 0.071 Uiso 1 1 calc R
C39 C 0.64232(9) 0.39208(18) 0.0831(2) 0.0506(8) Uani 1 1 d .
H39A H 0.6558 0.4294 0.1233 0.076 Uiso 1 1 calc R
H39B H 0.6176 0.3779 0.0954 0.076 Uiso 1 1 calc R
H39C H 0.6373 0.4146 0.0284 0.076 Uiso 1 1 calc R
C40 C 0.76631(8) 0.24583(15) 0.20467(17) 0.0377(6) Uani 1 1 d .
H40A H 0.7673 0.1997 0.2380 0.057 Uiso 1 1 calc R
H40B H 0.7701 0.2910 0.2400 0.057 Uiso 1 1 calc R
H40C H 0.7869 0.2436 0.1750 0.057 Uiso 1 1 calc R
C41 C 0.78414(7) -0.05394(13) 0.11991(14) 0.0274(5) Uani 1 1 d .
C42 C 0.82074(7) -0.05642(15) 0.17467(16) 0.0331(5) Uani 1 1 d .
C43 C 0.83614(8) -0.12858(17) 0.19939(16) 0.0399(6) Uani 1 1 d .
H43 H 0.8611 -0.1319 0.2361 0.048 Uiso 1 1 calc R
C44 C 0.81620(9) -0.19548(15) 0.17206(16) 0.0395(6) Uani 1 1 d .
C45 C 0.78047(9) -0.18997(15) 0.11579(17) 0.0396(6) Uani 1 1 d .
H45 H 0.7667 -0.2354 0.0961 0.047 Uiso 1 1 calc R
C46 C 0.76421(8) -0.11963(15) 0.08733(15) 0.0335(5) Uani 1 1 d .
C47 C 0.84310(9) 0.01571(18) 0.2033(2) 0.0518(8) Uani 1 1 d .
H47A H 0.8680 0.0027 0.2407 0.078 Uiso 1 1 calc R
H47B H 0.8279 0.0480 0.2316 0.078 Uiso 1 1 calc R
H47C H 0.8479 0.0433 0.1562 0.078 Uiso 1 1 calc R
C48 C 0.83293(11) -0.27322(19) 0.2019(2) 0.0611(10) Uani 1 1 d .
H48A H 0.8419 -0.2990 0.1582 0.092 Uiso 1 1 calc R
H48B H 0.8128 -0.3042 0.2175 0.092 Uiso 1 1 calc R
H48C H 0.8549 -0.2665 0.2493 0.092 Uiso 1 1 calc R
C49 C 0.72785(9) -0.11724(19) 0.01936(19) 0.0542(8) Uani 1 1 d .
H49A H 0.7163 -0.0662 0.0165 0.081 Uiso 1 1 calc R
H49B H 0.7092 -0.1550 0.0299 0.081 Uiso 1 1 calc R
H49C H 0.7344 -0.1290 -0.0325 0.081 Uiso 1 1 calc R
C50 C 0.68459(8) 0.02569(17) 0.31020(16) 0.0361(6) Uani 1 1 d .
C51 C 0.69784(8) -0.04538(17) 0.29690(18) 0.0405(7) Uani 1 1 d .
C52 C 0.66853(8) -0.07799(15) 0.22283(19) 0.0420(7) Uani 1 1 d .
H52 H 0.6690 -0.1345 0.2145 0.050 Uiso 1 1 calc R
C53 C 0.67680(8) -0.02735(16) 0.15486(17) 0.0369(6) Uani 1 1 d .
C54 C 0.66323(7) 0.04542(15) 0.16846(15) 0.0309(5) Uani 1 1 d .
C55 C 0.64674(7) 0.03920(14) 0.24428(16) 0.0312(5) Uani 1 1 d .
H55 H 0.6291 0.0810 0.2540 0.037 Uiso 1 1 calc R
C56 C 0.63019(8) -0.04319(14) 0.23480(19) 0.0383(6) Uani 1 1 d .
H56A H 0.6230 -0.0621 0.2845 0.046 Uiso 1 1 calc R
H56B H 0.6082 -0.0495 0.1865 0.046 Uiso 1 1 calc R
N1 N 0.59148(6) -0.32411(11) 0.08449(11) 0.0281(4) Uani 1 1 d .
N2 N 0.58997(6) -0.26427(12) -0.02711(12) 0.0309(5) Uani 1 1 d .
N3 N 0.73940(6) 0.12891(11) 0.08117(11) 0.0271(4) Uani 1 1 d .
N4 N 0.76815(6) 0.02042(11) 0.09188(12) 0.0289(4) Uani 1 1 d .
Cl1 Cl 0.48346(2) -0.33631(4) -0.07981(4) 0.04076(15) Uani 1 1 d .
Cl2 Cl 0.779200(19) 0.06426(5) 0.33021(4) 0.04504(17) Uani 1 1 d .
Rh1 Rh 0.511123(5) -0.245258(11) 0.020133(11) 0.02704(6) Uani 1 1 d .
Rh2 Rh 0.722836(5) 0.035398(10) 0.225112(10) 0.02080(5) Uani 1 1 d .
H26 H 0.5406(9) -0.2105(17) 0.1779(17) 0.041(8) Uiso 1 1 d .
H25 H 0.5424(10) -0.1074(19) 0.0697(19) 0.059(10) Uiso 1 1 d .
H22 H 0.4433(9) -0.2823(18) 0.0469(18) 0.044(8) Uiso 1 1 d .
H23 H 0.4435(12) -0.176(2) -0.060(2) 0.085(13) Uiso 1 1 d .
H50 H 0.6931(10) 0.0542(19) 0.351(2) 0.052(9) Uiso 1 1 d .
H51 H 0.7175(11) -0.069(2) 0.331(2) 0.067(11) Uiso 1 1 d .
H54 H 0.6564(8) 0.0815(16) 0.1285(17) 0.034(7) Uiso 1 1 d .
H53 H 0.6826(9) -0.0474(17) 0.1070(19) 0.049(9) Uiso 1 1 d .

loop_
_atom_site_aniso_label
_atom_site_aniso_U_11
_atom_site_aniso_U_22
_atom_site_aniso_U_33
_atom_site_aniso_U_23
_atom_site_aniso_U_13
_atom_site_aniso_U_12
C1 0.0273(12) 0.0290(12) 0.0235(11) 0.0004(10) 0.0057(9) -0.0028(9)
C2 0.0273(13) 0.0546(17) 0.0387(14) 0.0125(13) 0.0104(11) 0.0105(12)
C3 0.0280(13) 0.0601(18) 0.0374(14) 0.0115(13) 0.0142(11) 0.0096(12)
C4 0.0223(11) 0.0270(12) 0.0245(11) 0.0054(9) 0.0047(9) 0.0022(9)
C5 0.0268(12) 0.0247(12) 0.0259(11) 0.0018(9) -0.0007(9) 0.0010(9)
C6 0.0255(12) 0.0258(12) 0.0372(13) 0.0067(10) 0.0019(10) -0.0027(9)
C7 0.0246(12) 0.0354(13) 0.0278(11) 0.0075(10) 0.0054(9) 0.0041(10)
C8 0.0289(12) 0.0298(12) 0.0248(11) -0.0016(10) 0.0035(9) 0.0037(9)
C9 0.0242(11) 0.0232(11) 0.0299(11) 0.0009(10) 0.0024(9) -0.0010(9)
C10 0.0519(17) 0.0304(14) 0.0331(13) -0.0060(11) -0.0029(12) -0.0033(12)
C11 0.0447(17) 0.063(2) 0.0352(14) 0.0123(14) 0.0116(12) -0.0071(14)
C12 0.0422(16) 0.0321(14) 0.0436(15) -0.0013(12) 0.0012(12) -0.0127(11)
C13 0.0232(11) 0.0386(14) 0.0237(11) 0.0050(10) 0.0077(9) -0.0017(10)
C14 0.0237(11) 0.0389(14) 0.0273(11) -0.0032(10) 0.0084(9) -0.0056(10)
C15 0.0314(13) 0.0332(13) 0.0368(13) 0.0018(11) 0.0133(10) -0.0024(10)
C16 0.0261(12) 0.0426(15) 0.0298(12) 0.0054(11) 0.0097(10) 0.0030(10)
C17 0.0330(13) 0.0465(16) 0.0230(11) -0.0030(11) 0.0064(10) -0.0054(11)
C18 0.0293(13) 0.0374(14) 0.0286(12) -0.0012(10) 0.0108(10) -0.0045(10)
C19 0.0460(16) 0.0584(19) 0.0324(13) -0.0082(13) 0.0085(12) -0.0161(14)
C20 0.0457(17) 0.0566(19) 0.0382(15) 0.0135(14) 0.0083(12) 0.0061(14)
C21 0.0579(18) 0.0375(15) 0.0443(15) -0.0046(13) 0.0176(14) -0.0068(13)
C22 0.0221(12) 0.0460(16) 0.0459(15) 0.0004(13) 0.0098(11) -0.0005(11)
C23 0.0297(13) 0.0448(16) 0.0477(16) 0.0061(13) 0.0092(12) 0.0095(11)
C24 0.0471(17) 0.0342(16) 0.078(2) 0.0017(15) 0.0196(16) 0.0057(13)
C25 0.0355(15) 0.0379(16) 0.071(2) -0.0175(15) 0.0180(14) -0.0076(12)
C26 0.0306(14) 0.0554(18) 0.0385(14) -0.0134(14) 0.0055(11) 0.0013(12)
C27 0.0365(15) 0.0605(19) 0.0381(14) -0.0040(14) 0.0147(12) 0.0018(13)
C28 0.0376(16) 0.064(2) 0.076(2) -0.0288(18) 0.0159(15) 0.0041(15)
C29 0.0247(11) 0.0232(11) 0.0236(10) 0.0017(9) 0.0059(9) -0.0012(9)
C30 0.0589(17) 0.0352(14) 0.0365(13) 0.0144(12) 0.0296(13) 0.0131(13)
C31 0.0553(17) 0.0372(15) 0.0386(14) 0.0104(12) 0.0307(13) 0.0120(13)
C32 0.0304(12) 0.0238(11) 0.0240(11) 0.0070(9) 0.0120(9) 0.0041(9)
C33 0.0364(13) 0.0351(13) 0.0232(11) 0.0046(10) 0.0074(10) 0.0032(10)
C34 0.0325(14) 0.0423(15) 0.0313(13) 0.0086(11) 0.0029(11) 0.0066(11)
C35 0.0367(14) 0.0350(14) 0.0337(12) 0.0081(11) 0.0145(11) 0.0105(11)
C36 0.0340(13) 0.0269(12) 0.0302(12) 0.0019(10) 0.0141(10) 0.0005(10)
C37 0.0272(12) 0.0282(12) 0.0245(11) 0.0060(9) 0.0104(9) -0.0006(9)
C38 0.0564(18) 0.0477(17) 0.0312(13) -0.0050(13) -0.0013(12) 0.0026(14)
C39 0.0515(18) 0.0464(17) 0.0555(18) 0.0066(15) 0.0159(14) 0.0236(14)
C40 0.0315(14) 0.0347(14) 0.0432(15) 0.0021(12) 0.0016(11) -0.0029(10)
C41 0.0333(13) 0.0243(12) 0.0289(11) 0.0049(10) 0.0157(10) 0.0063(9)
C42 0.0281(12) 0.0365(14) 0.0387(13) 0.0046(11) 0.0159(10) 0.0016(10)
C43 0.0342(14) 0.0494(17) 0.0395(14) 0.0104(13) 0.0155(11) 0.0135(12)
C44 0.0554(17) 0.0326(14) 0.0396(14) 0.0113(12) 0.0293(13) 0.0180(12)
C45 0.0539(17) 0.0269(13) 0.0443(15) -0.0041(12) 0.0244(13) 0.0028(12)
C46 0.0385(14) 0.0316(13) 0.0333(12) -0.0029(11) 0.0145(11) 0.0057(11)
C47 0.0344(15) 0.0518(18) 0.069(2) -0.0013(16) 0.0121(14) -0.0110(13)
C48 0.088(3) 0.0439(18) 0.063(2) 0.0235(16) 0.041(2) 0.0345(18)
C49 0.0554(19) 0.0533(19) 0.0479(17) -0.0215(15) 0.0003(14) 0.0082(15)
C50 0.0361(14) 0.0517(17) 0.0243(12) -0.0026(12) 0.0148(10) -0.0126(12)
C51 0.0329(14) 0.0444(16) 0.0467(16) 0.0244(14) 0.0147(12) -0.0004(12)
C52 0.0342(14) 0.0220(13) 0.074(2) -0.0023(13) 0.0214(13) -0.0071(10)
C53 0.0301(13) 0.0439(16) 0.0388(14) -0.0174(12) 0.0123(11) -0.0134(11)
C54 0.0244(12) 0.0381(14) 0.0279(12) 0.0069(11) 0.0018(9) -0.0065(10)
C55 0.0278(12) 0.0252(12) 0.0433(14) -0.0031(11) 0.0138(11) -0.0030(9)
C56 0.0315(14) 0.0307(14) 0.0566(17) 0.0018(12) 0.0180(12) -0.0077(10)
N1 0.0265(10) 0.0319(11) 0.0263(9) 0.0056(8) 0.0073(8) 0.0017(8)
N2 0.0261(10) 0.0408(12) 0.0270(10) 0.0066(9) 0.0088(8) 0.0016(9)
N3 0.0351(11) 0.0239(10) 0.0257(9) 0.0066(8) 0.0140(8) 0.0045(8)
N4 0.0362(11) 0.0261(10) 0.0287(10) 0.0051(8) 0.0163(9) 0.0055(8)
Cl1 0.0428(4) 0.0382(4) 0.0360(3) -0.0009(3) -0.0010(3) -0.0033(3)
Cl2 0.0316(3) 0.0664(5) 0.0316(3) 0.0079(3) -0.0032(2) -0.0147(3)
Rh1 0.02288(10) 0.03080(11) 0.02720(10) 0.00513(7) 0.00551(7) -0.00086(7)
Rh2 0.02175(9) 0.02198(10) 0.01886(9) 0.00223(7) 0.00525(6) -0.00365(6)

loop_
_atom_type_symbol
_atom_type_description
_atom_type_scat_dispersion_real
_atom_type_scat_dispersion_imag
_atom_type_scat_source
C C 0.0033 0.0016 'International Tables Vol C Tables 4.2.6.8 and 6.1.1.4'
H H 0.0000 0.0000 'International Tables Vol C Tables 4.2.6.8 and 6.1.1.4'
N N 0.0061 0.0033 'International Tables Vol C Tables 4.2.6.8 and 6.1.1.4'
Cl Cl 0.1484 0.1585 'International Tables Vol C Tables 4.2.6.8 and 6.1.1.4'
Rh Rh -1.1178 0.9187 'International Tables Vol C Tables 4.2.6.8 and 6.1.1.4'

loop_
_geom_angle_atom_site_label_1
_geom_angle_atom_site_label_2
_geom_angle_atom_site_label_3
_geom_angle
N2 C1 N1 103.5(2)
N2 C1 Rh1 127.87(17)
N1 C1 Rh1 128.64(16)
C3 C2 N1 106.6(2)
C3 C2 H2 126.7
N1 C2 H2 126.7
C2 C3 N2 106.7(2)
C2 C3 H3 126.6
N2 C3 H3 126.6
C9 C4 C5 122.1(2)
C9 C4 N1 118.9(2)
C5 C4 N1 118.9(2)
C6 C5 C4 117.4(2)
C6 C5 C10 121.7(2)
C4 C5 C10 120.9(2)
C7 C6 C5 122.4(2)
C7 C6 H6 118.8
C5 C6 H6 118.8
C6 C7 C8 117.9(2)
C6 C7 C11 121.7(2)
C8 C7 C11 120.4(2)
C7 C8 C9 122.2(2)
C7 C8 H8 118.9
C9 C8 H8 118.9
C4 C9 C8 118.0(2)
C4 C9 C12 121.3(2)
C8 C9 C12 120.7(2)
C5 C10 H10A 109.5
C5 C10 H10B 109.5
H10A C10 H10B 109.5
C5 C10 H10C 109.5
H10A C10 H10C 109.5
H10B C10 H10C 109.5
C7 C11 H11A 109.5
C7 C11 H11B 109.5
H11A C11 H11B 109.5
C7 C11 H11C 109.5
H11A C11 H11C 109.5
H11B C11 H11C 109.5
C9 C12 H12A 109.5
C9 C12 H12B 109.5
H12A C12 H12B 109.5
C9 C12 H12C 109.5
H12A C12 H12C 109.5
H12B C12 H12C 109.5
C14 C13 C18 122.2(2)
C14 C13 N2 118.7(2)
C18 C13 N2 119.1(2)
C15 C14 C13 117.8(2)
C15 C14 C19 119.8(2)
C13 C14 C19 122.4(2)
C16 C15 C14 122.0(2)
C16 C15 H15 119.0
C14 C15 H15 119.0
C15 C16 C17 118.2(2)
C15 C16 C20 120.8(2)
C17 C16 C20 120.9(2)
C18 C17 C16 122.1(2)
C18 C17 H17 119.0
C16 C17 H17 119.0
C17 C18 C13 117.6(2)
C17 C18 C21 120.4(2)
C13 C18 C21 122.0(2)
C14 C19 H19A 109.5
C14 C19 H19B 109.5
H19A C19 H19B 109.5
C14 C19 H19C 109.5
H19A C19 H19C 109.5
H19B C19 H19C 109.5
C16 C20 H20A 109.5
C16 C20 H20B 109.5
H20A C20 H20B 109.5
C16 C20 H20C 109.5
H20A C20 H20C 109.5
H20B C20 H20C 109.5
C18 C21 H21A 109.5
C18 C21 H21B 109.5
H21A C21 H21B 109.5
C18 C21 H21C 109.5
H21A C21 H21C 109.5
H21B C21 H21C 109.5
C23 C22 C27 107.5(3)
C23 C22 Rh1 72.64(16)
C27 C22 Rh1 94.76(16)
C23 C22 H22 125.3(17)
C27 C22 H22 126.8(17)
Rh1 C22 H22 106.2(18)
C22 C23 C24 106.4(3)
C22 C23 Rh1 70.91(15)
C24 C23 Rh1 94.77(17)
C22 C23 H23 129(2)
C24 C23 H23 123(2)
Rh1 C23 H23 111(2)
C23 C24 C25 100.3(2)
C23 C24 C28 100.6(2)
C25 C24 C28 100.5(3)
C23 C24 H24 117.4
C25 C24 H24 117.4
C28 C24 H24 117.4
C26 C25 C24 106.4(3)
C26 C25 Rh1 70.12(16)
C24 C25 Rh1 98.02(18)
C26 C25 H25 127.8(19)
C24 C25 H25 122(2)
Rh1 C25 H25 116.5(19)
C25 C26 C27 106.1(3)
C25 C26 Rh1 71.13(16)
C27 C26 Rh1 97.53(17)
C25 C26 H26 126.5(18)
C27 C26 H26 122.9(17)
Rh1 C26 H26 117.7(17)
C22 C27 C28 100.4(2)
C22 C27 C26 100.2(2)
C28 C27 C26 100.7(2)
C22 C27 H27 117.4
C28 C27 H27 117.4
C26 C27 H27 117.4
C27 C28 C24 93.9(2)
C27 C28 H28A 112.9
C24 C28 H28A 112.9
C27 C28 H28B 112.9
C24 C28 H28B 112.9
H28A C28 H28B 110.4
N4 C29 N3 103.14(18)
N4 C29 Rh2 127.19(16)
N3 C29 Rh2 129.50(16)
C31 C30 N3 107.1(2)
C31 C30 H30 126.5
N3 C30 H30 126.5
C30 C31 N4 106.4(2)
C30 C31 H31 126.8
N4 C31 H31 126.8
C37 C32 C33 122.2(2)
C37 C32 N3 120.0(2)
C33 C32 N3 117.6(2)
C34 C33 C32 117.4(2)
C34 C33 C38 120.1(2)
C32 C33 C38 122.5(2)
C35 C34 C33 122.3(2)
C35 C34 H34 118.9
C33 C34 H34 118.9
C34 C35 C36 118.3(2)
C34 C35 C39 120.0(2)
C36 C35 C39 121.7(2)
C37 C36 C35 121.9(2)
C37 C36 H36 119.0
C35 C36 H36 119.0
C36 C37 C32 117.8(2)
C36 C37 C40 120.7(2)
C32 C37 C40 121.5(2)
C33 C38 H38A 109.5
C33 C38 H38B 109.5
H38A C38 H38B 109.5
C33 C38 H38C 109.5
H38A C38 H38C 109.5
H38B C38 H38C 109.5
C35 C39 H39A 109.5
C35 C39 H39B 109.5
H39A C39 H39B 109.5
C35 C39 H39C 109.5
H39A C39 H39C 109.5
H39B C39 H39C 109.5
C37 C40 H40A 109.5
C37 C40 H40B 109.5
H40A C40 H40B 109.5
C37 C40 H40C 109.5
H40A C40 H40C 109.5
H40B C40 H40C 109.5
C46 C41 C42 122.4(2)
C46 C41 N4 119.4(2)
C42 C41 N4 118.0(2)
C43 C42 C41 117.2(2)
C43 C42 C47 121.6(2)
C41 C42 C47 121.2(2)
C44 C43 C42 122.2(3)
C44 C43 H43 118.9
C42 C43 H43 118.9
C43 C44 C45 118.4(2)
C43 C44 C48 121.2(3)
C45 C44 C48 120.4(3)
C44 C45 C46 121.9(3)
C44 C45 H45 119.0
C46 C45 H45 119.0
C41 C46 C45 117.7(2)
C41 C46 C49 122.5(2)
C45 C46 C49 119.6(3)
C42 C47 H47A 109.5
C42 C47 H47B 109.5
H47A C47 H47B 109.5
C42 C47 H47C 109.5
H47A C47 H47C 109.5
H47B C47 H47C 109.5
C44 C48 H48A 109.5
C44 C48 H48B 109.5
H48A C48 H48B 109.5
C44 C48 H48C 109.5
H48A C48 H48C 109.5
H48B C48 H48C 109.5
C46 C49 H49A 109.5
C46 C49 H49B 109.5
H49A C49 H49B 109.5
C46 C49 H49C 109.5
H49A C49 H49C 109.5
H49B C49 H49C 109.5
C51 C50 C55 107.1(2)
C51 C50 Rh2 71.02(15)
C55 C50 Rh2 94.62(15)
C51 C50 H50 127(2)
C55 C50 H50 125(2)
Rh2 C50 H50 109(2)
C50 C51 C52 106.4(2)
C50 C51 Rh2 72.67(15)
C52 C51 Rh2 94.21(16)
C50 C51 H51 125(2)
C52 C51 H51 128(2)
Rh2 C51 H51 108(2)
C51 C52 C53 100.50(19)
C51 C52 C56 101.0(2)
C53 C52 C56 101.6(2)
C51 C52 H52 117.0
C53 C52 H52 117.0
C56 C52 H52 117.0
C54 C53 C52 105.6(2)
C54 C53 Rh2 71.26(14)
C52 C53 Rh2 98.19(17)
C54 C53 H53 129.0(19)
C52 C53 H53 122.9(19)
Rh2 C53 H53 112.5(19)
C53 C54 C55 106.6(2)
C53 C54 Rh2 69.68(15)
C55 C54 Rh2 98.93(15)
C53 C54 H54 123.2(17)
C55 C54 H54 125.5(17)
Rh2 C54 H54 116.9(17)
C54 C55 C50 100.10(19)
C54 C55 C56 101.0(2)
C50 C55 C56 100.0(2)
C54 C55 H55 117.5
C50 C55 H55 117.5
C56 C55 H55 117.5
C52 C56 C55 93.37(19)
C52 C56 H56A 113.0
C55 C56 H56A 113.0
C52 C56 H56B 113.0
C55 C56 H56B 113.0
H56A C56 H56B 110.4
C1 N1 C2 111.57(19)
C1 N1 C4 125.13(19)
C2 N1 C4 123.29(19)
C1 N2 C3 111.6(2)
C1 N2 C13 124.6(2)
C3 N2 C13 123.8(2)
C29 N3 C30 111.44(19)
C29 N3 C32 127.03(18)
C30 N3 C32 121.30(19)
C29 N4 C31 111.89(19)
C29 N4 C41 125.83(19)
C31 N4 C41 122.2(2)
C1 Rh1 C26 99.49(10)
C1 Rh1 C25 101.81(10)
C26 Rh1 C25 38.76(13)
C1 Rh1 C22 157.78(10)
C26 Rh1 C22 67.31(11)
C25 Rh1 C22 79.34(11)
C1 Rh1 C23 163.02(10)
C26 Rh1 C23 79.71(11)
C25 Rh1 C23 66.87(11)
C22 Rh1 C23 36.45(11)
C1 Rh1 Cl1 94.15(7)
C26 Rh1 Cl1 153.29(9)
C25 Rh1 Cl1 157.21(9)
C22 Rh1 Cl1 91.99(8)
C23 Rh1 Cl1 93.67(8)
C29 Rh2 C53 94.55(10)
C29 Rh2 C54 99.05(9)
C53 Rh2 C54 39.06(10)
C29 Rh2 C51 153.15(11)
C53 Rh2 C51 66.97(11)
C54 Rh2 C51 79.10(10)
C29 Rh2 C50 163.19(10)
C53 Rh2 C50 79.16(10)
C54 Rh2 C50 66.26(10)
C51 Rh2 C50 36.31(11)
C29 Rh2 Cl2 97.10(6)
C53 Rh2 Cl2 159.35(9)
C54 Rh2 Cl2 152.76(7)
C51 Rh2 Cl2 95.87(8)
C50 Rh2 Cl2 93.79(7)

loop_
_geom_bond_atom_site_label_1
_geom_bond_atom_site_label_2
_geom_bond_distance
C1 N2 1.363(3)
C1 N1 1.369(3)
C1 Rh1 2.069(2)
C2 C3 1.344(4)
C2 N1 1.394(3)
C2 H2 0.9500
C3 N2 1.396(3)
C3 H3 0.9500
C4 C9 1.388(3)
C4 C5 1.401(3)
C4 N1 1.450(3)
C5 C6 1.395(3)
C5 C10 1.513(3)
C6 C7 1.390(3)
C6 H6 0.9500
C7 C8 1.391(3)
C7 C11 1.512(3)
C8 C9 1.392(3)
C8 H8 0.9500
C9 C12 1.515(3)
C10 H10A 0.9800
C10 H10B 0.9800
C10 H10C 0.9800
C11 H11A 0.9800
C11 H11B 0.9800
C11 H11C 0.9800
C12 H12A 0.9800
C12 H12B 0.9800
C12 H12C 0.9800
C13 C14 1.397(4)
C13 C18 1.402(3)
C13 N2 1.449(3)
C14 C15 1.395(3)
C14 C19 1.515(3)
C15 C16 1.394(4)
C15 H15 0.9500
C16 C17 1.395(4)
C16 C20 1.513(4)
C17 C18 1.394(4)
C17 H17 0.9500
C18 C21 1.506(4)
C19 H19A 0.9800
C19 H19B 0.9800
C19 H19C 0.9800
C20 H20A 0.9800
C20 H20B 0.9800
C20 H20C 0.9800
C21 H21A 0.9800
C21 H21B 0.9800
C21 H21C 0.9800
C22 C23 1.367(4)
C22 C27 1.538(4)
C22 Rh1 2.174(3)
C22 H22 0.99(3)
C23 C24 1.543(4)
C23 Rh1 2.196(3)
C23 H23 1.02(4)
C24 C25 1.550(4)
C24 C28 1.551(5)
C24 H24 1.0000
C25 C26 1.396(5)
C25 Rh1 2.111(3)
C25 H25 0.99(3)
C26 C27 1.548(4)
C26 Rh1 2.098(3)
C26 H26 0.97(3)
C27 C28 1.547(5)
C27 H27 1.0000
C28 H28A 0.9900
C28 H28B 0.9900
C29 N4 1.367(3)
C29 N3 1.368(3)
C29 Rh2 2.046(2)
C30 C31 1.340(4)
C30 N3 1.391(3)
C30 H30 0.9500
C31 N4 1.392(3)
C31 H31 0.9500
C32 C37 1.398(3)
C32 C33 1.401(3)
C32 N3 1.453(3)
C33 C34 1.398(4)
C33 C38 1.512(4)
C34 C35 1.386(4)
C34 H34 0.9500
C35 C36 1.396(4)
C35 C39 1.522(4)
C36 C37 1.394(3)
C36 H36 0.9500
C37 C40 1.509(3)
C38 H38A 0.9800
C38 H38B 0.9800
C38 H38C 0.9800
C39 H39A 0.9800
C39 H39B 0.9800
C39 H39C 0.9800
C40 H40A 0.9800
C40 H40B 0.9800
C40 H40C 0.9800
C41 C46 1.392(4)
C41 C42 1.400(4)
C41 N4 1.453(3)
C42 C43 1.400(4)
C42 C47 1.507(4)
C43 C44 1.388(4)
C43 H43 0.9500
C44 C45 1.391(4)
C44 C48 1.521(4)
C45 C46 1.395(4)
C45 H45 0.9500
C46 C49 1.505(4)
C47 H47A 0.9800
C47 H47B 0.9800
C47 H47C 0.9800
C48 H48A 0.9800
C48 H48B 0.9800
C48 H48C 0.9800
C49 H49A 0.9800
C49 H49B 0.9800
C49 H49C 0.9800
C50 C51 1.367(4)
C50 C55 1.541(4)
C50 Rh2 2.204(2)
C50 H50 0.84(3)
C51 C52 1.531(4)
C51 Rh2 2.183(3)
C51 H51 0.89(4)
C52 C53 1.533(4)
C52 C56 1.544(4)
C52 H52 1.0000
C53 C54 1.400(4)
C53 Rh2 2.083(2)
C53 H53 0.95(3)
C54 C55 1.533(3)
C54 Rh2 2.104(2)
C54 H54 0.91(3)
C55 C56 1.551(3)
C55 H55 1.0000
C56 H56A 0.9900
C56 H56B 0.9900
Cl1 Rh1 2.3570(7)
Cl2 Rh2 2.3842(6)

loop_
_geom_torsion_atom_site_label_1
_geom_torsion_atom_site_label_2
_geom_torsion_atom_site_label_3
_geom_torsion_atom_site_label_4
_geom_torsion
N1 C2 C3 N2 -0.1(3)
C9 C4 C5 C6 2.8(3)
N1 C4 C5 C6 179.5(2)
C9 C4 C5 C10 -175.3(2)
N1 C4 C5 C10 1.4(3)
C4 C5 C6 C7 -0.8(4)
C10 C5 C6 C7 177.3(2)
C5 C6 C7 C8 -1.0(4)
C5 C6 C7 C11 -178.4(2)
C6 C7 C8 C9 0.9(3)
C11 C7 C8 C9 178.4(2)
C5 C4 C9 C8 -2.9(3)
N1 C4 C9 C8 -179.6(2)
C5 C4 C9 C12 175.8(2)
N1 C4 C9 C12 -0.9(3)
C7 C8 C9 C4 1.0(3)
C7 C8 C9 C12 -177.8(2)
C18 C13 C14 C15 3.9(4)
N2 C13 C14 C15 -177.9(2)
C18 C13 C14 C19 -172.7(2)
N2 C13 C14 C19 5.5(3)
C13 C14 C15 C16 -1.0(4)
C19 C14 C15 C16 175.6(2)
C14 C15 C16 C17 -1.7(4)
C14 C15 C16 C20 179.2(2)
C15 C16 C17 C18 1.7(4)
C20 C16 C17 C18 -179.1(2)
C16 C17 C18 C13 0.9(4)
C16 C17 C18 C21 -179.2(2)
C14 C13 C18 C17 -3.8(4)
N2 C13 C18 C17 178.0(2)
C14 C13 C18 C21 176.3(2)
N2 C13 C18 C21 -1.9(4)
C27 C22 C23 C24 0.2(3)
Rh1 C22 C23 C24 -89.43(19)
C27 C22 C23 Rh1 89.59(18)
C22 C23 C24 C25 69.2(3)
Rh1 C23 C24 C25 -2.3(2)
C22 C23 C24 C28 -33.6(3)
Rh1 C23 C24 C28 -105.1(2)
C23 C24 C25 C26 -69.1(3)
C28 C24 C25 C26 33.8(3)
C23 C24 C25 Rh1 2.4(2)
C28 C24 C25 Rh1 105.4(2)
C24 C25 C26 C27 0.1(3)
Rh1 C25 C26 C27 -92.61(19)
C24 C25 C26 Rh1 92.7(2)
C23 C22 C27 C28 33.5(3)
Rh1 C22 C27 C28 106.7(2)
C23 C22 C27 C26 -69.6(3)
Rh1 C22 C27 C26 3.7(2)
C25 C26 C27 C22 68.6(3)
Rh1 C26 C27 C22 -3.9(2)
C25 C26 C27 C28 -34.2(3)
Rh1 C26 C27 C28 -106.7(2)
C22 C27 C28 C24 -50.6(3)
C26 C27 C28 C24 52.0(3)
C23 C24 C28 C27 50.9(3)
C25 C24 C28 C27 -51.8(3)
N3 C30 C31 N4 -0.9(3)
C37 C32 C33 C34 0.5(3)
N3 C32 C33 C34 -174.1(2)
C37 C32 C33 C38 179.5(2)
N3 C32 C33 C38 4.9(3)
C32 C33 C34 C35 0.9(4)
C38 C33 C34 C35 -178.1(3)
C33 C34 C35 C36 -1.5(4)
C33 C34 C35 C39 177.8(3)
C34 C35 C36 C37 0.8(4)
C39 C35 C36 C37 -178.5(2)
C35 C36 C37 C32 0.5(3)
C35 C36 C37 C40 178.6(2)
C33 C32 C37 C36 -1.2(3)
N3 C32 C37 C36 173.3(2)
C33 C32 C37 C40 -179.3(2)
N3 C32 C37 C40 -4.7(3)
C46 C41 C42 C43 -3.2(4)
N4 C41 C42 C43 -178.4(2)
C46 C41 C42 C47 174.7(2)
N4 C41 C42 C47 -0.5(3)
C41 C42 C43 C44 -0.7(4)
C47 C42 C43 C44 -178.6(3)
C42 C43 C44 C45 2.6(4)
C42 C43 C44 C48 -178.0(3)
C43 C44 C45 C46 -0.8(4)
C48 C44 C45 C46 179.8(2)
C42 C41 C46 C45 4.9(4)
N4 C41 C46 C45 -180.0(2)
C42 C41 C46 C49 -170.7(2)
N4 C41 C46 C49 4.4(4)
C44 C45 C46 C41 -2.8(4)
C44 C45 C46 C49 172.9(3)
C55 C50 C51 C52 -0.3(3)
Rh2 C50 C51 C52 -89.33(18)
C55 C50 C51 Rh2 89.04(17)
C50 C51 C52 C53 70.1(3)
Rh2 C51 C52 C53 -3.0(2)
C50 C51 C52 C56 -34.0(3)
Rh2 C51 C52 C56 -107.15(18)
C51 C52 C53 C54 -69.6(2)
C56 C52 C53 C54 34.1(3)
C51 C52 C53 Rh2 3.2(2)
C56 C52 C53 Rh2 106.79(19)
C52 C53 C54 C55 0.0(3)
Rh2 C53 C54 C55 -93.56(17)
C52 C53 C54 Rh2 93.52(18)
C53 C54 C55 C50 68.6(2)
Rh2 C54 C55 C50 -2.8(2)
C53 C54 C55 C56 -33.7(3)
Rh2 C54 C55 C56 -105.09(17)
C51 C50 C55 C54 -68.9(2)
Rh2 C50 C55 C54 2.61(19)
C51 C50 C55 C56 34.2(2)
Rh2 C50 C55 C56 105.74(17)
C51 C52 C56 C55 51.7(2)
C53 C52 C56 C55 -51.6(2)
C54 C55 C56 C52 51.2(2)
C50 C55 C56 C52 -51.3(2)
N2 C1 N1 C2 -0.8(3)
Rh1 C1 N1 C2 177.87(19)
N2 C1 N1 C4 -179.9(2)
Rh1 C1 N1 C4 -1.2(3)
C3 C2 N1 C1 0.6(3)
C3 C2 N1 C4 179.7(2)
C9 C4 N1 C1 -99.9(3)
C5 C4 N1 C1 83.3(3)
C9 C4 N1 C2 81.1(3)
C5 C4 N1 C2 -95.7(3)
N1 C1 N2 C3 0.7(3)
Rh1 C1 N2 C3 -177.97(19)
N1 C1 N2 C13 -178.4(2)
Rh1 C1 N2 C13 2.9(4)
C2 C3 N2 C1 -0.4(3)
C2 C3 N2 C13 178.8(2)
C14 C13 N2 C1 85.8(3)
C18 C13 N2 C1 -95.9(3)
C14 C13 N2 C3 -93.2(3)
C18 C13 N2 C3 85.0(3)
N4 C29 N3 C30 -0.7(3)
Rh2 C29 N3 C30 -176.16(19)
N4 C29 N3 C32 173.9(2)
Rh2 C29 N3 C32 -1.5(3)
C31 C30 N3 C29 1.1(3)
C31 C30 N3 C32 -173.9(2)
C37 C32 N3 C29 82.9(3)
C33 C32 N3 C29 -102.3(3)
C37 C32 N3 C30 -103.0(3)
C33 C32 N3 C30 71.8(3)
N3 C29 N4 C31 0.1(3)
Rh2 C29 N4 C31 175.73(18)
N3 C29 N4 C41 177.8(2)
Rh2 C29 N4 C41 -6.7(3)
C30 C31 N4 C29 0.5(3)
C30 C31 N4 C41 -177.2(2)
C46 C41 N4 C29 95.0(3)
C42 C41 N4 C29 -89.7(3)
C46 C41 N4 C31 -87.6(3)
C42 C41 N4 C31 87.7(3)
N2 C1 Rh1 C26 -126.4(2)
N1 C1 Rh1 C26 55.3(2)
N2 C1 Rh1 C25 -87.0(2)
N1 C1 Rh1 C25 94.6(2)
N2 C1 Rh1 C22 -177.7(2)
N1 C1 Rh1 C22 3.9(4)
N2 C1 Rh1 C23 -40.6(5)
N1 C1 Rh1 C23 141.1(3)
N2 C1 Rh1 Cl1 76.6(2)
N1 C1 Rh1 Cl1 -101.7(2)
C25 C26 Rh1 C1 97.08(17)
C27 C26 Rh1 C1 -158.43(18)
C27 C26 Rh1 C25 104.5(3)
C25 C26 Rh1 C22 -101.58(19)
C27 C26 Rh1 C22 2.91(18)
C25 C26 Rh1 C23 -65.69(18)
C27 C26 Rh1 C23 38.79(19)
C25 C26 Rh1 Cl1 -143.21(17)
C27 C26 Rh1 Cl1 -38.7(3)
C26 C25 Rh1 C1 -90.49(17)
C24 C25 Rh1 C1 164.87(19)
C24 C25 Rh1 C26 -104.6(3)
C26 C25 Rh1 C22 66.88(17)
C24 C25 Rh1 C22 -37.8(2)
C26 C25 Rh1 C23 102.82(19)
C24 C25 Rh1 C23 -1.83(19)
C26 C25 Rh1 Cl1 136.0(2)
C24 C25 Rh1 Cl1 31.3(4)
C23 C22 Rh1 C1 160.5(2)
C27 C22 Rh1 C1 53.6(3)
C23 C22 Rh1 C26 103.9(2)
C27 C22 Rh1 C26 -2.91(18)
C23 C22 Rh1 C25 65.29(19)
C27 C22 Rh1 C25 -41.52(19)
C27 C22 Rh1 C23 -106.8(3)
C23 C22 Rh1 Cl1 -93.48(17)
C27 C22 Rh1 Cl1 159.70(17)
C22 C23 Rh1 C1 -154.3(3)
C24 C23 Rh1 C1 -48.6(4)
C22 C23 Rh1 C26 -65.53(19)
C24 C23 Rh1 C26 40.17(19)
C22 C23 Rh1 C25 -103.9(2)
C24 C23 Rh1 C25 1.82(19)
C24 C23 Rh1 C22 105.7(3)
C22 C23 Rh1 Cl1 88.38(17)
C24 C23 Rh1 Cl1 -165.92(17)
N4 C29 Rh2 C53 -79.9(2)
N3 C29 Rh2 C53 94.5(2)
N4 C29 Rh2 C54 -119.0(2)
N3 C29 Rh2 C54 55.4(2)
N4 C29 Rh2 C51 -35.3(3)
N3 C29 Rh2 C51 139.1(2)
N4 C29 Rh2 C50 -147.0(3)
N3 C29 Rh2 C50 27.4(5)
N4 C29 Rh2 Cl2 83.0(2)
N3 C29 Rh2 Cl2 -102.6(2)
C54 C53 Rh2 C29 -98.76(16)
C52 C53 Rh2 C29 157.46(17)
C52 C53 Rh2 C54 -103.8(2)
C54 C53 Rh2 C51 101.40(17)
C52 C53 Rh2 C51 -2.38(16)
C54 C53 Rh2 C50 65.51(16)
C52 C53 Rh2 C50 -38.27(17)
C54 C53 Rh2 Cl2 137.01(19)
C52 C53 Rh2 Cl2 33.2(3)
C53 C54 Rh2 C29 86.06(16)
C55 C54 Rh2 C29 -169.40(15)
C55 C54 Rh2 C53 104.5(2)
C53 C54 Rh2 C51 -66.74(17)
C55 C54 Rh2 C51 37.80(16)
C53 C54 Rh2 C50 -102.47(18)
C55 C54 Rh2 C50 2.07(15)
C53 C54 Rh2 Cl2 -148.30(15)
C55 C54 Rh2 Cl2 -43.8(2)
C50 C51 Rh2 C29 -153.0(2)
C52 C51 Rh2 C29 -47.2(3)
C50 C51 Rh2 C53 -103.50(19)
C52 C51 Rh2 C53 2.36(16)
C50 C51 Rh2 C54 -64.51(17)
C52 C51 Rh2 C54 41.35(16)
C52 C51 Rh2 C50 105.9(2)
C50 C51 Rh2 Cl2 88.42(17)
C52 C51 Rh2 Cl2 -165.72(15)
C51 C50 Rh2 C29 134.9(3)
C55 C50 Rh2 C29 28.4(4)
C51 C50 Rh2 C53 65.66(18)
C55 C50 Rh2 C53 -40.84(16)
C51 C50 Rh2 C54 104.46(19)
C55 C50 Rh2 C54 -2.04(15)
C55 C50 Rh2 C51 -106.5(2)
C51 C50 Rh2 Cl2 -94.75(17)
C55 C50 Rh2 Cl2 158.75(15)
